data_7005572
loop_
_publ_author_name
'Houghton, Jennifer'
'Dyson, Gavin'
'Douthwaite, Richard E.'
'Whitwood, Adrian C.'
'Kariuki, Benson M.'

_publ_section_title
;
 Structural variation, dynamics, and catalytic application of
 palladium(II) complexes of di-N-heterocyclic carbene-amine ligands.
;
_journal_issue 28
_journal_name_full 'Dalton transactions (Cambridge, England : 2003)'
_journal_page_first 3065
_journal_page_last 3073
_journal_paper_doi 10.1039/b703248j
_journal_year 2007
_chemical_formula_moiety 'C18 H33 N5, 2(C24 H20 B), C2 H3 N'
_chemical_formula_sum 'C68 H76 B2 N6'
_chemical_formula_weight 998.97
_chemical_name_systematic
;
?
;
_space_group_IT_number 2
_symmetry_cell_setting triclinic
_symmetry_space_group_name_Hall '-P 1'
_symmetry_space_group_name_H-M 'P -1'
_atom_sites_solution_hydrogens geom
_atom_sites_solution_primary direct
_atom_sites_solution_secondary difmap
_audit_creation_method SHELXL-97
_cell_angle_alpha 86.420(2)
_cell_angle_beta 80.4290(10)
_cell_angle_gamma 89.4830(10)
_cell_formula_units_Z 2
_cell_length_a 11.6678(7)
_cell_length_b 13.3876(8)
_cell_length_c 18.3438(11)
_cell_measurement_reflns_used 5193
_cell_measurement_temperature 273(2)
_cell_measurement_theta_max 27.46
_cell_measurement_theta_min 2.25
_cell_volume 2820.0(3)
_computing_cell_refinement 'Bruker SMART'
_computing_data_collection 'Bruker SMART'
_computing_data_reduction 'Bruker SAINT'
_computing_molecular_graphics 'Bruker SHELXTL'
_computing_publication_material 'Bruker SHELXTL'
_computing_structure_refinement 'SHELXL-97 (Sheldrick, 1997)'
_computing_structure_solution 'SHELXS-97 (Sheldrick, 1997)'
_diffrn_ambient_temperature 273(2)
_diffrn_measured_fraction_theta_full 0.993
_diffrn_measured_fraction_theta_max 0.993
_diffrn_measurement_device_type 'CCD area detector'
_diffrn_measurement_method 'phi and omega scans'
_diffrn_radiation_monochromator graphite
_diffrn_radiation_source 'fine-focus sealed tube'
_diffrn_radiation_type MoK\a
_diffrn_radiation_wavelength 0.71073
_diffrn_reflns_av_R_equivalents 0.0203
_diffrn_reflns_av_sigmaI/netI 0.0455
_diffrn_reflns_limit_h_max 15
_diffrn_reflns_limit_h_min -14
_diffrn_reflns_limit_k_max 15
_diffrn_reflns_limit_k_min -17
_diffrn_reflns_limit_l_max 23
_diffrn_reflns_limit_l_min -22
_diffrn_reflns_number 19815
_diffrn_reflns_theta_full 27.55
_diffrn_reflns_theta_max 27.55
_diffrn_reflns_theta_min 1.13
_exptl_absorpt_coefficient_mu 0.068
_exptl_absorpt_correction_T_max 1.000
_exptl_absorpt_correction_T_min 0.932
_exptl_absorpt_correction_type multi-scan
_exptl_absorpt_process_details 'SADABS v2.03; (Sheldrick)'
_exptl_crystal_colour colourless
_exptl_crystal_density_diffrn 1.176
_exptl_crystal_density_method 'not measured'
_exptl_crystal_description plate
_exptl_crystal_F_000 1072
_exptl_crystal_size_max 0.2
_exptl_crystal_size_mid 0.2
_exptl_crystal_size_min 0.2
_refine_diff_density_max 0.321
_refine_diff_density_min -0.202
_refine_diff_density_rms 0.043
_refine_ls_extinction_method none
_refine_ls_goodness_of_fit_ref 1.047
_refine_ls_hydrogen_treatment constr
_refine_ls_matrix_type full
_refine_ls_number_parameters 692
_refine_ls_number_reflns 12926
_refine_ls_number_restraints 0
_refine_ls_restrained_S_all 1.047
_refine_ls_R_factor_all 0.0660
_refine_ls_R_factor_gt 0.0466
_refine_ls_shift/su_max 0.001
_refine_ls_shift/su_mean 0.000
_refine_ls_structure_factor_coef Fsqd
_refine_ls_weighting_details 'calc w=1/[\s^2^(Fo^2^)+(0.0532P)^2^+0.5416P] where P=(Fo^2^+2Fc^2^)/3'
_refine_ls_weighting_scheme calc
_refine_ls_wR_factor_gt 0.1118
_refine_ls_wR_factor_ref 0.1212
_reflns_number_gt 9840
_reflns_number_total 12926
_reflns_threshold_expression >2sigma(I)
_cod_data_source_file b703248j.txt
_cod_data_source_block compound4
_cod_depositor_comments
;
The following automatic conversions were performed:
'_symmetry_cell_setting' value 'Triclinic' changed to 'triclinic'
according to '/home/saulius/struct/CIF-dictionaries/cif_core.dic'
dictionary named 'cif_core.dic' version 2.4.1 from 2010-06-29.

Automatic conversion script
Id: cif_fix_enum 1527 2010-12-29 10:47:43Z saulius 
;
_cod_original_sg_symbol_H-M P-1
_cod_database_code 7005572

loop_
_symmetry_equiv_pos_as_xyz
'x, y, z'
'-x, -y, -z'

loop_
_atom_site_label
_atom_site_type_symbol
_atom_site_fract_x
_atom_site_fract_y
_atom_site_fract_z
_atom_site_U_iso_or_equiv
_atom_site_adp_type
_atom_site_occupancy
_atom_site_symmetry_multiplicity
_atom_site_calc_flag
_atom_site_refinement_flags
_atom_site_disorder_assembly
_atom_site_disorder_group
B1 B 0.75549(14) 0.24481(12) 0.43359(8) 0.0201(3) Uani 1 1 d . . .
B2 B 0.23720(13) 0.76376(11) 0.05078(8) 0.0181(3) Uani 1 1 d . . .
C1 C 0.23341(17) 0.27677(12) 0.38118(10) 0.0377(4) Uani 1 1 d . . .
H1A H 0.1514 0.2676 0.3971 0.057 Uiso 1 1 calc R . .
H1B H 0.2747 0.2461 0.4178 0.057 Uiso 1 1 calc R . .
H1C H 0.2567 0.2463 0.3350 0.057 Uiso 1 1 calc R . .
C2 C 0.26106(13) 0.38739(12) 0.37106(8) 0.0263(3) Uani 1 1 d . . .
C3 C 0.39114(15) 0.40351(17) 0.34666(10) 0.0463(5) Uani 1 1 d . . .
H3C H 0.4157 0.3736 0.3004 0.069 Uiso 1 1 calc R . .
H3D H 0.4322 0.3731 0.3835 0.069 Uiso 1 1 calc R . .
H3E H 0.4076 0.4740 0.3407 0.069 Uiso 1 1 calc R . .
C4 C 0.21674(15) 0.43911(13) 0.44180(8) 0.0325(4) Uani 1 1 d . . .
H4A H 0.2299 0.5099 0.4333 0.049 Uiso 1 1 calc R . .
H4B H 0.2573 0.4136 0.4804 0.049 Uiso 1 1 calc R . .
H4C H 0.1350 0.4265 0.4563 0.049 Uiso 1 1 calc R . .
C5 C 0.20937(15) 0.53045(12) 0.28370(9) 0.0332(4) Uani 1 1 d . . .
H5 H 0.2580 0.5785 0.2967 0.040 Uiso 1 1 calc R . .
C6 C 0.13639(15) 0.54424(12) 0.23433(9) 0.0314(4) Uani 1 1 d . . .
H6 H 0.1252 0.6033 0.2070 0.038 Uiso 1 1 calc R . .
C7 C 0.12104(12) 0.38866(11) 0.27912(7) 0.0213(3) Uani 1 1 d . . .
H7 H 0.0974 0.3222 0.2880 0.026 Uiso 1 1 calc R . .
C8 C -0.00749(12) 0.43669(11) 0.18669(8) 0.0227(3) Uani 1 1 d . . .
H8A H -0.0285 0.4997 0.1634 0.027 Uiso 1 1 calc R . .
H8B H -0.0765 0.4096 0.2184 0.027 Uiso 1 1 calc R . .
C9 C 0.03367(13) 0.36480(10) 0.12768(8) 0.0235(3) Uani 1 1 d . . .
H9A H -0.0199 0.3660 0.0925 0.028 Uiso 1 1 calc R . .
H9B H 0.1095 0.3857 0.1012 0.028 Uiso 1 1 calc R . .
C10 C 0.09780(12) 0.19529(10) 0.10650(8) 0.0218(3) Uani 1 1 d . . .
H10A H 0.1793 0.2131 0.0930 0.026 Uiso 1 1 calc R . .
H10B H 0.0627 0.2026 0.0621 0.026 Uiso 1 1 calc R . .
C11 C 0.08762(12) 0.08748(10) 0.13674(8) 0.0224(3) Uani 1 1 d . . .
H11A H 0.0062 0.0710 0.1528 0.027 Uiso 1 1 calc R . .
H11B H 0.1181 0.0444 0.0975 0.027 Uiso 1 1 calc R . .
C12 C 0.10458(14) 0.05666(12) 0.27332(8) 0.0284(3) Uani 1 1 d . . .
H12 H 0.0269 0.0639 0.2942 0.034 Uiso 1 1 calc R . .
C13 C 0.19331(14) 0.03328(12) 0.30991(8) 0.0304(3) Uani 1 1 d . . .
H13 H 0.1880 0.0214 0.3609 0.036 Uiso 1 1 calc R . .
C14 C 0.26427(12) 0.05158(10) 0.19203(8) 0.0222(3) Uani 1 1 d . . .
H14 H 0.3156 0.0548 0.1473 0.027 Uiso 1 1 calc R . .
C15 C 0.41464(14) 0.00776(12) 0.27323(9) 0.0304(3) Uani 1 1 d . . .
C16 C 0.45884(16) 0.09987(15) 0.30469(12) 0.0488(5) Uani 1 1 d . . .
H16A H 0.4563 0.1568 0.2704 0.073 Uiso 1 1 calc R . .
H16B H 0.5374 0.0888 0.3125 0.073 Uiso 1 1 calc R . .
H16C H 0.4106 0.1122 0.3510 0.073 Uiso 1 1 calc R . .
C17 C 0.40682(19) -0.08350(16) 0.32755(11) 0.0528(5) Uani 1 1 d . . .
H17A H 0.3617 -0.0673 0.3740 0.079 Uiso 1 1 calc R . .
H17B H 0.4835 -0.1033 0.3349 0.079 Uiso 1 1 calc R . .
H17C H 0.3702 -0.1375 0.3080 0.079 Uiso 1 1 calc R . .
C18 C 0.49073(14) -0.01479(14) 0.20074(9) 0.0366(4) Uani 1 1 d . . .
H18A H 0.4564 -0.0678 0.1788 0.055 Uiso 1 1 calc R . .
H18B H 0.5665 -0.0349 0.2100 0.055 Uiso 1 1 calc R . .
H18C H 0.4975 0.0441 0.1676 0.055 Uiso 1 1 calc R . .
C19 C 0.61960(12) 0.24941(11) 0.47676(7) 0.0217(3) Uani 1 1 d . . .
C20 C 0.54053(13) 0.16990(11) 0.48283(8) 0.0246(3) Uani 1 1 d . . .
H20 H 0.5642 0.1116 0.4596 0.030 Uiso 1 1 calc R . .
C21 C 0.42816(13) 0.17464(12) 0.52222(8) 0.0300(3) Uani 1 1 d . . .
H21 H 0.3786 0.1200 0.5247 0.036 Uiso 1 1 calc R . .
C22 C 0.38936(14) 0.25978(13) 0.55770(9) 0.0321(4) Uani 1 1 d . . .
H22 H 0.3145 0.2627 0.5844 0.039 Uiso 1 1 calc R . .
C23 C 0.46412(14) 0.34044(12) 0.55263(8) 0.0308(3) Uani 1 1 d . . .
H23 H 0.4396 0.3985 0.5759 0.037 Uiso 1 1 calc R . .
C24 C 0.57591(13) 0.33474(12) 0.51276(8) 0.0269(3) Uani 1 1 d . . .
H24 H 0.6243 0.3902 0.5097 0.032 Uiso 1 1 calc R . .
C25 C 0.79164(12) 0.35868(10) 0.39792(7) 0.0218(3) Uani 1 1 d . . .
C26 C 0.72152(13) 0.41291(11) 0.35405(8) 0.0261(3) Uani 1 1 d . . .
H26 H 0.6557 0.3821 0.3434 0.031 Uiso 1 1 calc R . .
C27 C 0.74631(15) 0.51019(12) 0.32608(8) 0.0330(4) Uani 1 1 d . . .
H27 H 0.6979 0.5429 0.2969 0.040 Uiso 1 1 calc R . .
C28 C 0.84305(16) 0.55901(12) 0.34150(9) 0.0348(4) Uani 1 1 d . . .
H28 H 0.8597 0.6246 0.3232 0.042 Uiso 1 1 calc R . .
C29 C 0.91411(15) 0.50875(12) 0.38435(8) 0.0314(4) Uani 1 1 d . . .
H29 H 0.9792 0.5405 0.3953 0.038 Uiso 1 1 calc R . .
C30 C 0.88885(13) 0.41064(11) 0.41137(8) 0.0245(3) Uani 1 1 d . . .
H30 H 0.9388 0.3781 0.4396 0.029 Uiso 1 1 calc R . .
C31 C 0.84177(12) 0.21256(10) 0.49372(8) 0.0212(3) Uani 1 1 d . . .
C32 C 0.94329(14) 0.15769(13) 0.47462(8) 0.0312(4) Uani 1 1 d . . .
H32 H 0.9584 0.1326 0.4278 0.037 Uiso 1 1 calc R . .
C33 C 1.02304(14) 0.13875(14) 0.52229(9) 0.0365(4) Uani 1 1 d . . .
H33 H 1.0892 0.1012 0.5072 0.044 Uiso 1 1 calc R . .
C34 C 1.00432(15) 0.17536(13) 0.59151(9) 0.0349(4) Uani 1 1 d . . .
H34 H 1.0584 0.1645 0.6231 0.042 Uiso 1 1 calc R . .
C35 C 0.90375(15) 0.22856(14) 0.61343(9) 0.0367(4) Uani 1 1 d . . .
H35 H 0.8892 0.2529 0.6604 0.044 Uiso 1 1 calc R . .
C36 C 0.82437(14) 0.24568(12) 0.56538(8) 0.0279(3) Uani 1 1 d . . .
H36 H 0.7567 0.2807 0.5817 0.034 Uiso 1 1 calc R . .
C37 C 0.76778(12) 0.16375(10) 0.36912(8) 0.0203(3) Uani 1 1 d . . .
C38 C 0.76143(12) 0.06019(11) 0.38766(8) 0.0240(3) Uani 1 1 d . . .
H38 H 0.7540 0.0383 0.4373 0.029 Uiso 1 1 calc R . .
C39 C 0.76573(12) -0.01085(11) 0.33530(8) 0.0250(3) Uani 1 1 d . . .
H39 H 0.7604 -0.0785 0.3503 0.030 Uiso 1 1 calc R . .
C40 C 0.77798(12) 0.01897(11) 0.26058(8) 0.0238(3) Uani 1 1 d . . .
H40 H 0.7807 -0.0281 0.2251 0.029 Uiso 1 1 calc R . .
C41 C 0.78604(12) 0.12006(11) 0.23988(8) 0.0231(3) Uani 1 1 d . . .
H41 H 0.7946 0.1414 0.1900 0.028 Uiso 1 1 calc R . .
C42 C 0.78142(12) 0.19008(11) 0.29321(8) 0.0213(3) Uani 1 1 d . . .
H42 H 0.7877 0.2576 0.2776 0.026 Uiso 1 1 calc R . .
C43 C 0.34794(12) 0.73714(9) 0.09393(8) 0.0204(3) Uani 1 1 d . . .
C44 C 0.34424(13) 0.72342(10) 0.17056(8) 0.0226(3) Uani 1 1 d . . .
H44 H 0.2732 0.7295 0.2015 0.027 Uiso 1 1 calc R . .
C45 C 0.44294(14) 0.70091(11) 0.20248(9) 0.0283(3) Uani 1 1 d . . .
H45 H 0.4364 0.6922 0.2537 0.034 Uiso 1 1 calc R . .
C46 C 0.54956(14) 0.69164(11) 0.15861(10) 0.0314(4) Uani 1 1 d . . .
H46 H 0.6154 0.6770 0.1797 0.038 Uiso 1 1 calc R . .
C47 C 0.55737(13) 0.70446(11) 0.08241(9) 0.0287(3) Uani 1 1 d . . .
H47 H 0.6289 0.6983 0.0520 0.034 Uiso 1 1 calc R . .
C48 C 0.45881(12) 0.72647(10) 0.05135(8) 0.0239(3) Uani 1 1 d . . .
H48 H 0.4664 0.7345 0.0001 0.029 Uiso 1 1 calc R . .
C49 C 0.24733(12) 0.87921(10) 0.01359(7) 0.0182(3) Uani 1 1 d . . .
C50 C 0.33635(12) 0.94618(10) 0.01900(8) 0.0212(3) Uani 1 1 d . . .
H50 H 0.3958 0.9245 0.0441 0.025 Uiso 1 1 calc R . .
C51 C 0.33941(12) 1.04423(10) -0.01187(8) 0.0242(3) Uani 1 1 d . . .
H51 H 0.4001 1.0865 -0.0069 0.029 Uiso 1 1 calc R . .
C52 C 0.25252(13) 1.07885(11) -0.04980(8) 0.0236(3) Uani 1 1 d . . .
H52 H 0.2549 1.1439 -0.0710 0.028 Uiso 1 1 calc R . .
C53 C 0.16164(13) 1.01507(11) -0.05579(8) 0.0230(3) Uani 1 1 d . . .
H53 H 0.1021 1.0374 -0.0806 0.028 Uiso 1 1 calc R . .
C54 C 0.16026(12) 0.91800(10) -0.02451(8) 0.0220(3) Uani 1 1 d . . .
H54 H 0.0986 0.8765 -0.0290 0.026 Uiso 1 1 calc R . .
C55 C 0.24422(12) 0.68327(10) -0.01372(8) 0.0196(3) Uani 1 1 d . . .
C56 C 0.28573(12) 0.70711(11) -0.08884(8) 0.0227(3) Uani 1 1 d . . .
H56 H 0.3077 0.7728 -0.1037 0.027 Uiso 1 1 calc R . .
C57 C 0.29546(13) 0.63666(11) -0.14216(8) 0.0262(3) Uani 1 1 d . . .
H57 H 0.3236 0.6558 -0.1914 0.031 Uiso 1 1 calc R . .
C58 C 0.26348(13) 0.53819(11) -0.12217(8) 0.0259(3) Uani 1 1 d . . .
H58 H 0.2687 0.4910 -0.1577 0.031 Uiso 1 1 calc R . .
C59 C 0.22344(13) 0.51104(11) -0.04799(8) 0.0247(3) Uani 1 1 d . . .
H59 H 0.2021 0.4451 -0.0335 0.030 Uiso 1 1 calc R . .
C60 C 0.21527(12) 0.58201(10) 0.00431(8) 0.0213(3) Uani 1 1 d . . .
H60 H 0.1894 0.5618 0.0537 0.026 Uiso 1 1 calc R . .
C61 C 0.11035(12) 0.75995(9) 0.10500(7) 0.0178(3) Uani 1 1 d . . .
C62 C 0.01262(12) 0.70778(10) 0.09186(8) 0.0199(3) Uani 1 1 d . . .
H62 H 0.0207 0.6674 0.0518 0.024 Uiso 1 1 calc R . .
C63 C -0.09574(12) 0.71403(10) 0.13629(8) 0.0232(3) Uani 1 1 d . . .
H63 H -0.1580 0.6780 0.1256 0.028 Uiso 1 1 calc R . .
C64 C -0.11182(13) 0.77316(11) 0.19616(8) 0.0243(3) Uani 1 1 d . . .
H64 H -0.1841 0.7769 0.2262 0.029 Uiso 1 1 calc R . .
C65 C -0.01774(13) 0.82695(10) 0.21060(8) 0.0233(3) Uani 1 1 d . . .
H65 H -0.0269 0.8678 0.2504 0.028 Uiso 1 1 calc R . .
C66 C 0.08954(12) 0.81998(10) 0.16599(7) 0.0202(3) Uani 1 1 d . . .
H66 H 0.1510 0.8569 0.1769 0.024 Uiso 1 1 calc R . .
C67 C 0.38690(14) 0.36028(13) 0.13526(9) 0.0331(4) Uani 1 1 d . . .
C68 C 0.43470(16) 0.45327(13) 0.09849(10) 0.0392(4) Uani 1 1 d . . .
H68A H 0.5156 0.4444 0.0794 0.059 Uiso 1 1 calc R . .
H68B H 0.4262 0.5046 0.1332 0.059 Uiso 1 1 calc R . .
H68C H 0.3940 0.4725 0.0584 0.059 Uiso 1 1 calc R . .
N1 N 0.19907(10) 0.43258(9) 0.31139(6) 0.0227(3) Uani 1 1 d . . .
N2 N 0.08204(10) 0.45488(9) 0.23204(6) 0.0209(2) Uani 1 1 d . . .
N3 N 0.04113(10) 0.26301(8) 0.16037(6) 0.0211(2) Uani 1 1 d . . .
H3 H -0.0310 0.2403 0.1786 0.025 Uiso 1 1 d R . .
N4 N 0.15071(10) 0.06773(8) 0.19948(6) 0.0202(2) Uani 1 1 d . . .
N5 N 0.29344(11) 0.03010(9) 0.25818(7) 0.0238(3) Uani 1 1 d . . .
N6 N 0.34950(15) 0.28715(13) 0.16393(9) 0.0523(4) Uani 1 1 d . . .

loop_
_atom_site_aniso_label
_atom_site_aniso_U_11
_atom_site_aniso_U_22
_atom_site_aniso_U_33
_atom_site_aniso_U_23
_atom_site_aniso_U_13
_atom_site_aniso_U_12
B1 0.0207(8) 0.0217(8) 0.0186(7) -0.0016(6) -0.0048(6) 0.0009(6)
B2 0.0204(7) 0.0139(7) 0.0208(7) -0.0008(6) -0.0061(6) -0.0007(6)
C1 0.0515(11) 0.0298(9) 0.0373(9) -0.0018(7) -0.0237(8) 0.0090(8)
C2 0.0246(8) 0.0328(8) 0.0239(7) -0.0022(6) -0.0110(6) 0.0029(6)
C3 0.0270(9) 0.0746(14) 0.0394(10) -0.0023(9) -0.0124(8) 0.0014(9)
C4 0.0373(9) 0.0364(9) 0.0274(8) -0.0068(7) -0.0145(7) 0.0054(7)
C5 0.0412(9) 0.0285(8) 0.0325(8) 0.0046(7) -0.0153(7) -0.0148(7)
C6 0.0420(9) 0.0234(8) 0.0304(8) 0.0063(6) -0.0128(7) -0.0105(7)
C7 0.0232(7) 0.0197(7) 0.0217(7) -0.0034(5) -0.0054(6) 0.0014(5)
C8 0.0236(7) 0.0212(7) 0.0251(7) -0.0023(6) -0.0091(6) 0.0018(6)
C9 0.0273(8) 0.0225(7) 0.0225(7) -0.0024(6) -0.0090(6) 0.0017(6)
C10 0.0218(7) 0.0226(7) 0.0224(7) -0.0049(6) -0.0068(6) 0.0015(5)
C11 0.0211(7) 0.0227(7) 0.0261(7) -0.0069(6) -0.0098(6) 0.0007(5)
C12 0.0253(8) 0.0352(9) 0.0249(7) -0.0066(6) -0.0033(6) -0.0011(6)
C13 0.0304(8) 0.0386(9) 0.0226(7) -0.0041(7) -0.0049(6) -0.0005(7)
C14 0.0227(7) 0.0195(7) 0.0251(7) -0.0037(6) -0.0055(6) 0.0005(5)
C15 0.0263(8) 0.0355(9) 0.0336(8) -0.0095(7) -0.0148(7) 0.0092(6)
C16 0.0298(9) 0.0603(12) 0.0654(13) -0.0371(11) -0.0226(9) 0.0126(8)
C17 0.0536(12) 0.0614(13) 0.0449(11) 0.0056(10) -0.0169(10) 0.0234(10)
C18 0.0268(8) 0.0465(10) 0.0404(9) -0.0133(8) -0.0133(7) 0.0081(7)
C19 0.0220(7) 0.0272(7) 0.0166(6) -0.0002(6) -0.0062(5) 0.0024(6)
C20 0.0258(8) 0.0269(8) 0.0212(7) 0.0007(6) -0.0051(6) 0.0008(6)
C21 0.0258(8) 0.0359(9) 0.0274(8) 0.0052(7) -0.0045(6) -0.0041(7)
C22 0.0216(8) 0.0456(10) 0.0266(8) 0.0042(7) 0.0008(6) 0.0044(7)
C23 0.0292(8) 0.0360(9) 0.0267(8) -0.0044(7) -0.0022(6) 0.0085(7)
C24 0.0242(8) 0.0307(8) 0.0260(7) -0.0052(6) -0.0038(6) 0.0006(6)
C25 0.0248(7) 0.0217(7) 0.0178(6) -0.0032(5) 0.0002(6) 0.0037(6)
C26 0.0280(8) 0.0289(8) 0.0207(7) -0.0030(6) -0.0018(6) 0.0073(6)
C27 0.0436(10) 0.0316(9) 0.0214(7) -0.0002(6) 0.0000(7) 0.0168(7)
C28 0.0498(10) 0.0212(8) 0.0277(8) 0.0000(6) 0.0096(7) 0.0048(7)
C29 0.0366(9) 0.0267(8) 0.0279(8) -0.0047(6) 0.0044(7) -0.0044(7)
C30 0.0262(8) 0.0246(7) 0.0220(7) -0.0021(6) -0.0011(6) 0.0011(6)
C31 0.0227(7) 0.0196(7) 0.0214(7) 0.0014(5) -0.0049(6) -0.0021(5)
C32 0.0284(8) 0.0426(9) 0.0238(7) -0.0061(7) -0.0063(6) 0.0082(7)
C33 0.0267(8) 0.0507(11) 0.0326(9) -0.0028(8) -0.0073(7) 0.0123(7)
C34 0.0322(9) 0.0462(10) 0.0286(8) 0.0038(7) -0.0144(7) 0.0054(7)
C35 0.0425(10) 0.0484(10) 0.0218(8) -0.0058(7) -0.0122(7) 0.0086(8)
C36 0.0298(8) 0.0303(8) 0.0244(7) -0.0030(6) -0.0063(6) 0.0064(6)
C37 0.0153(6) 0.0228(7) 0.0231(7) -0.0015(6) -0.0043(5) 0.0014(5)
C38 0.0244(7) 0.0261(7) 0.0211(7) 0.0012(6) -0.0034(6) 0.0029(6)
C39 0.0230(7) 0.0202(7) 0.0315(8) -0.0006(6) -0.0043(6) 0.0031(6)
C40 0.0192(7) 0.0261(7) 0.0273(7) -0.0082(6) -0.0049(6) 0.0027(6)
C41 0.0208(7) 0.0290(8) 0.0203(7) -0.0013(6) -0.0058(6) 0.0009(6)
C42 0.0205(7) 0.0203(7) 0.0236(7) -0.0004(6) -0.0051(6) -0.0003(5)
C43 0.0234(7) 0.0103(6) 0.0289(7) -0.0013(5) -0.0082(6) -0.0013(5)
C44 0.0225(7) 0.0182(7) 0.0282(7) 0.0011(6) -0.0082(6) -0.0026(5)
C45 0.0331(8) 0.0212(7) 0.0338(8) 0.0041(6) -0.0172(7) -0.0033(6)
C46 0.0268(8) 0.0203(7) 0.0514(10) 0.0001(7) -0.0205(7) 0.0005(6)
C47 0.0196(7) 0.0180(7) 0.0490(10) -0.0046(7) -0.0062(7) 0.0007(5)
C48 0.0247(7) 0.0169(7) 0.0309(8) -0.0023(6) -0.0061(6) 0.0003(5)
C49 0.0200(7) 0.0165(6) 0.0180(6) -0.0037(5) -0.0015(5) 0.0013(5)
C50 0.0181(7) 0.0202(7) 0.0258(7) -0.0020(6) -0.0049(6) 0.0018(5)
C51 0.0201(7) 0.0193(7) 0.0326(8) -0.0012(6) -0.0028(6) -0.0034(5)
C52 0.0269(8) 0.0172(7) 0.0258(7) 0.0022(6) -0.0025(6) 0.0009(6)
C53 0.0256(7) 0.0229(7) 0.0219(7) -0.0014(6) -0.0082(6) 0.0029(6)
C54 0.0236(7) 0.0198(7) 0.0242(7) -0.0030(6) -0.0081(6) -0.0024(5)
C55 0.0173(7) 0.0188(7) 0.0241(7) -0.0024(5) -0.0073(5) 0.0027(5)
C56 0.0246(7) 0.0198(7) 0.0243(7) 0.0001(6) -0.0065(6) 0.0023(6)
C57 0.0279(8) 0.0309(8) 0.0206(7) -0.0022(6) -0.0065(6) 0.0067(6)
C58 0.0274(8) 0.0262(8) 0.0272(7) -0.0106(6) -0.0107(6) 0.0076(6)
C59 0.0269(8) 0.0170(7) 0.0316(8) -0.0044(6) -0.0085(6) 0.0020(6)
C60 0.0228(7) 0.0203(7) 0.0213(7) -0.0009(5) -0.0052(6) 0.0016(5)
C61 0.0209(7) 0.0137(6) 0.0196(6) 0.0017(5) -0.0073(5) 0.0021(5)
C62 0.0232(7) 0.0168(6) 0.0212(7) -0.0019(5) -0.0077(6) 0.0011(5)
C63 0.0215(7) 0.0188(7) 0.0300(7) 0.0006(6) -0.0070(6) -0.0012(5)
C64 0.0226(7) 0.0222(7) 0.0259(7) 0.0037(6) 0.0006(6) 0.0035(6)
C65 0.0314(8) 0.0193(7) 0.0194(7) -0.0023(5) -0.0046(6) 0.0044(6)
C66 0.0244(7) 0.0153(6) 0.0226(7) -0.0004(5) -0.0091(6) -0.0002(5)
C67 0.0277(8) 0.0390(10) 0.0342(9) -0.0072(7) -0.0081(7) -0.0032(7)
C68 0.0356(9) 0.0322(9) 0.0507(10) 0.0027(8) -0.0120(8) -0.0002(7)
N1 0.0233(6) 0.0245(6) 0.0212(6) -0.0013(5) -0.0062(5) -0.0017(5)
N2 0.0232(6) 0.0201(6) 0.0202(6) -0.0016(5) -0.0060(5) -0.0005(5)
N3 0.0209(6) 0.0182(6) 0.0239(6) -0.0031(5) -0.0022(5) -0.0005(5)
N4 0.0208(6) 0.0179(6) 0.0235(6) -0.0046(5) -0.0071(5) -0.0005(4)
N5 0.0248(6) 0.0227(6) 0.0260(6) -0.0039(5) -0.0091(5) 0.0015(5)
N6 0.0528(10) 0.0487(10) 0.0558(10) 0.0034(8) -0.0112(8) -0.0189(8)

loop_
_atom_type_symbol
_atom_type_description
_atom_type_scat_dispersion_real
_atom_type_scat_dispersion_imag
_atom_type_scat_source
C C 0.0033 0.0016 'International Tables Vol C Tables 4.2.6.8 and 6.1.1.4'
H H 0.0000 0.0000 'International Tables Vol C Tables 4.2.6.8 and 6.1.1.4'
B B 0.0013 0.0007 'International Tables Vol C Tables 4.2.6.8 and 6.1.1.4'
N N 0.0061 0.0033 'International Tables Vol C Tables 4.2.6.8 and 6.1.1.4'

loop_
_geom_angle_atom_site_label_1
_geom_angle_atom_site_label_2
_geom_angle_atom_site_label_3
_geom_angle
_geom_angle_site_symmetry_1
_geom_angle_site_symmetry_3
_geom_angle_publ_flag
C37 B1 C31 109.78(11) . . ?
C37 B1 C25 111.38(11) . . ?
C31 B1 C25 108.25(11) . . ?
C37 B1 C19 110.32(11) . . ?
C31 B1 C19 109.68(11) . . ?
C25 B1 C19 107.35(11) . . ?
C61 B2 C55 111.52(11) . . ?
C61 B2 C49 104.31(11) . . ?
C55 B2 C49 110.56(11) . . ?
C61 B2 C43 114.21(11) . . ?
C55 B2 C43 105.65(11) . . ?
C49 B2 C43 110.69(10) . . ?
C2 C1 H1A 109.5 . . ?
C2 C1 H1B 109.5 . . ?
H1A C1 H1B 109.5 . . ?
C2 C1 H1C 109.5 . . ?
H1A C1 H1C 109.5 . . ?
H1B C1 H1C 109.5 . . ?
N1 C2 C1 108.29(11) . . ?
N1 C2 C4 107.69(12) . . ?
C1 C2 C4 110.64(13) . . ?
N1 C2 C3 108.45(13) . . ?
C1 C2 C3 110.30(15) . . ?
C4 C2 C3 111.36(13) . . ?
C2 C3 H3C 109.5 . . ?
C2 C3 H3D 109.5 . . ?
H3C C3 H3D 109.5 . . ?
C2 C3 H3E 109.5 . . ?
H3C C3 H3E 109.5 . . ?
H3D C3 H3E 109.5 . . ?
C2 C4 H4A 109.5 . . ?
C2 C4 H4B 109.5 . . ?
H4A C4 H4B 109.5 . . ?
C2 C4 H4C 109.5 . . ?
H4A C4 H4C 109.5 . . ?
H4B C4 H4C 109.5 . . ?
C6 C5 N1 107.74(13) . . ?
C6 C5 H5 126.1 . . ?
N1 C5 H5 126.1 . . ?
C5 C6 N2 106.89(13) . . ?
C5 C6 H6 126.6 . . ?
N2 C6 H6 126.6 . . ?
N1 C7 N2 109.01(12) . . ?
N1 C7 H7 125.5 . . ?
N2 C7 H7 125.5 . . ?
N2 C8 C9 111.95(12) . . ?
N2 C8 H8A 109.2 . . ?
C9 C8 H8A 109.2 . . ?
N2 C8 H8B 109.2 . . ?
C9 C8 H8B 109.2 . . ?
H8A C8 H8B 107.9 . . ?
N3 C9 C8 110.87(11) . . ?
N3 C9 H9A 109.5 . . ?
C8 C9 H9A 109.5 . . ?
N3 C9 H9B 109.5 . . ?
C8 C9 H9B 109.5 . . ?
H9A C9 H9B 108.1 . . ?
N3 C10 C11 111.66(11) . . ?
N3 C10 H10A 109.3 . . ?
C11 C10 H10A 109.3 . . ?
N3 C10 H10B 109.3 . . ?
C11 C10 H10B 109.3 . . ?
H10A C10 H10B 107.9 . . ?
N4 C11 C10 112.56(11) . . ?
N4 C11 H11A 109.1 . . ?
C10 C11 H11A 109.1 . . ?
N4 C11 H11B 109.1 . . ?
C10 C11 H11B 109.1 . . ?
H11A C11 H11B 107.8 . . ?
C13 C12 N4 106.94(13) . . ?
C13 C12 H12 126.5 . . ?
N4 C12 H12 126.5 . . ?
C12 C13 N5 107.70(13) . . ?
C12 C13 H13 126.1 . . ?
N5 C13 H13 126.1 . . ?
N4 C14 N5 109.53(13) . . ?
N4 C14 H14 125.2 . . ?
N5 C14 H14 125.2 . . ?
N5 C15 C18 108.35(12) . . ?
N5 C15 C17 107.40(14) . . ?
C18 C15 C17 110.21(14) . . ?
N5 C15 C16 107.84(13) . . ?
C18 C15 C16 110.67(15) . . ?
C17 C15 C16 112.22(15) . . ?
C15 C16 H16A 109.5 . . ?
C15 C16 H16B 109.5 . . ?
H16A C16 H16B 109.5 . . ?
C15 C16 H16C 109.5 . . ?
H16A C16 H16C 109.5 . . ?
H16B C16 H16C 109.5 . . ?
C15 C17 H17A 109.5 . . ?
C15 C17 H17B 109.5 . . ?
H17A C17 H17B 109.5 . . ?
C15 C17 H17C 109.5 . . ?
H17A C17 H17C 109.5 . . ?
H17B C17 H17C 109.5 . . ?
C15 C18 H18A 109.5 . . ?
C15 C18 H18B 109.5 . . ?
H18A C18 H18B 109.5 . . ?
C15 C18 H18C 109.5 . . ?
H18A C18 H18C 109.5 . . ?
H18B C18 H18C 109.5 . . ?
C20 C19 C24 114.72(13) . . ?
C20 C19 B1 124.04(13) . . ?
C24 C19 B1 121.21(12) . . ?
C21 C20 C19 122.65(14) . . ?
C21 C20 H20 118.7 . . ?
C19 C20 H20 118.7 . . ?
C22 C21 C20 120.63(14) . . ?
C22 C21 H21 119.7 . . ?
C20 C21 H21 119.7 . . ?
C23 C22 C21 118.70(15) . . ?
C23 C22 H22 120.7 . . ?
C21 C22 H22 120.7 . . ?
C22 C23 C24 119.99(15) . . ?
C22 C23 H23 120.0 . . ?
C24 C23 H23 120.0 . . ?
C23 C24 C19 123.30(14) . . ?
C23 C24 H24 118.4 . . ?
C19 C24 H24 118.4 . . ?
C30 C25 C26 114.87(13) . . ?
C30 C25 B1 123.77(12) . . ?
C26 C25 B1 121.28(12) . . ?
C27 C26 C25 122.84(15) . . ?
C27 C26 H26 118.6 . . ?
C25 C26 H26 118.6 . . ?
C26 C27 C28 120.23(15) . . ?
C26 C27 H27 119.9 . . ?
C28 C27 H27 119.9 . . ?
C29 C28 C27 118.89(15) . . ?
C29 C28 H28 120.6 . . ?
C27 C28 H28 120.6 . . ?
C28 C29 C30 120.24(15) . . ?
C28 C29 H29 119.9 . . ?
C30 C29 H29 119.9 . . ?
C29 C30 C25 122.92(14) . . ?
C29 C30 H30 118.5 . . ?
C25 C30 H30 118.5 . . ?
C32 C31 C36 114.92(13) . . ?
C32 C31 B1 122.33(12) . . ?
C36 C31 B1 122.51(13) . . ?
C33 C32 C31 123.03(14) . . ?
C33 C32 H32 118.5 . . ?
C31 C32 H32 118.5 . . ?
C34 C33 C32 120.16(16) . . ?
C34 C33 H33 119.9 . . ?
C32 C33 H33 119.9 . . ?
C33 C34 C35 118.87(15) . . ?
C33 C34 H34 120.6 . . ?
C35 C34 H34 120.6 . . ?
C34 C35 C36 120.14(15) . . ?
C34 C35 H35 119.9 . . ?
C36 C35 H35 119.9 . . ?
C35 C36 C31 122.84(15) . . ?
C35 C36 H36 118.6 . . ?
C31 C36 H36 118.6 . . ?
C42 C37 C38 114.72(13) . . ?
C42 C37 B1 124.17(12) . . ?
C38 C37 B1 121.08(12) . . ?
C39 C38 C37 123.09(13) . . ?
C39 C38 H38 118.5 . . ?
C37 C38 H38 118.5 . . ?
C40 C39 C38 120.10(13) . . ?
C40 C39 H39 119.9 . . ?
C38 C39 H39 119.9 . . ?
C41 C40 C39 118.68(13) . . ?
C41 C40 H40 120.7 . . ?
C39 C40 H40 120.7 . . ?
C40 C41 C42 120.34(13) . . ?
C40 C41 H41 119.8 . . ?
C42 C41 H41 119.8 . . ?
C41 C42 C37 123.06(13) . . ?
C41 C42 H42 118.5 . . ?
C37 C42 H42 118.5 . . ?
C44 C43 C48 114.78(13) . . ?
C44 C43 B2 126.60(13) . . ?
C48 C43 B2 118.62(12) . . ?
C45 C44 C43 122.74(14) . . ?
C45 C44 H44 118.6 . . ?
C43 C44 H44 118.6 . . ?
C46 C45 C44 120.39(14) . . ?
C46 C45 H45 119.8 . . ?
C44 C45 H45 119.8 . . ?
C45 C46 C47 118.89(14) . . ?
C45 C46 H46 120.6 . . ?
C47 C46 H46 120.6 . . ?
C46 C47 C48 120.22(15) . . ?
C46 C47 H47 119.9 . . ?
C48 C47 H47 119.9 . . ?
C47 C48 C43 122.98(14) . . ?
C47 C48 H48 118.5 . . ?
C43 C48 H48 118.5 . . ?
C50 C49 C54 115.20(12) . . ?
C50 C49 B2 124.72(12) . . ?
C54 C49 B2 120.04(11) . . ?
C51 C50 C49 122.56(13) . . ?
C51 C50 H50 118.7 . . ?
C49 C50 H50 118.7 . . ?
C52 C51 C50 120.25(13) . . ?
C52 C51 H51 119.9 . . ?
C50 C51 H51 119.9 . . ?
C51 C52 C53 119.07(13) . . ?
C51 C52 H52 120.5 . . ?
C53 C52 H52 120.5 . . ?
C54 C53 C52 119.67(13) . . ?
C54 C53 H53 120.2 . . ?
C52 C53 H53 120.2 . . ?
C53 C54 C49 123.24(12) . . ?
C53 C54 H54 118.4 . . ?
C49 C54 H54 118.4 . . ?
C56 C55 C60 114.99(13) . . ?
C56 C55 B2 123.75(12) . . ?
C60 C55 B2 121.13(12) . . ?
C57 C56 C55 122.78(13) . . ?
C57 C56 H56 118.6 . . ?
C55 C56 H56 118.6 . . ?
C58 C57 C56 120.28(14) . . ?
C58 C57 H57 119.9 . . ?
C56 C57 H57 119.9 . . ?
C57 C58 C59 118.78(13) . . ?
C57 C58 H58 120.6 . . ?
C59 C58 H58 120.6 . . ?
C60 C59 C58 120.09(13) . . ?
C60 C59 H59 120.0 . . ?
C58 C59 H59 120.0 . . ?
C59 C60 C55 123.05(13) . . ?
C59 C60 H60 118.5 . . ?
C55 C60 H60 118.5 . . ?
C62 C61 C66 114.67(12) . . ?
C62 C61 B2 125.03(12) . . ?
C66 C61 B2 119.98(11) . . ?
C63 C62 C61 122.64(13) . . ?
C63 C62 H62 118.7 . . ?
C61 C62 H62 118.7 . . ?
C64 C63 C62 120.67(13) . . ?
C64 C63 H63 119.7 . . ?
C62 C63 H63 119.7 . . ?
C63 C64 C65 118.56(13) . . ?
C63 C64 H64 120.7 . . ?
C65 C64 H64 120.7 . . ?
C66 C65 C64 120.16(13) . . ?
C66 C65 H65 119.9 . . ?
C64 C65 H65 119.9 . . ?
C65 C66 C61 123.30(12) . . ?
C65 C66 H66 118.4 . . ?
C61 C66 H66 118.4 . . ?
N6 C67 C68 179.8(2) . . ?
C67 C68 H68A 109.5 . . ?
C67 C68 H68B 109.5 . . ?
H68A C68 H68B 109.5 . . ?
C67 C68 H68C 109.5 . . ?
H68A C68 H68C 109.5 . . ?
H68B C68 H68C 109.5 . . ?
C7 N1 C5 107.74(12) . . ?
C7 N1 C2 127.18(12) . . ?
C5 N1 C2 124.98(12) . . ?
C7 N2 C6 108.62(12) . . ?
C7 N2 C8 126.07(12) . . ?
C6 N2 C8 125.28(12) . . ?
C10 N3 C9 111.89(11) . . ?
C10 N3 H3 109.2 . . ?
C9 N3 H3 109.2 . . ?
C14 N4 C12 108.37(12) . . ?
C14 N4 C11 124.00(12) . . ?
C12 N4 C11 127.51(12) . . ?
C14 N5 C13 107.45(12) . . ?
C14 N5 C15 125.75(13) . . ?
C13 N5 C15 126.79(12) . . ?

loop_
_geom_bond_atom_site_label_1
_geom_bond_atom_site_label_2
_geom_bond_distance
_geom_bond_site_symmetry_2
_geom_bond_publ_flag
B1 C37 1.643(2) . ?
B1 C31 1.649(2) . ?
B1 C25 1.651(2) . ?
B1 C19 1.653(2) . ?
B2 C61 1.639(2) . ?
B2 C55 1.641(2) . ?
B2 C49 1.6473(19) . ?
B2 C43 1.649(2) . ?
C1 C2 1.512(2) . ?
C1 H1A 0.9600 . ?
C1 H1B 0.9600 . ?
C1 H1C 0.9600 . ?
C2 N1 1.5033(18) . ?
C2 C4 1.521(2) . ?
C2 C3 1.523(2) . ?
C3 H3C 0.9600 . ?
C3 H3D 0.9600 . ?
C3 H3E 0.9600 . ?
C4 H4A 0.9600 . ?
C4 H4B 0.9600 . ?
C4 H4C 0.9600 . ?
C5 C6 1.346(2) . ?
C5 N1 1.3742(19) . ?
C5 H5 0.9300 . ?
C6 N2 1.3652(18) . ?
C6 H6 0.9300 . ?
C7 N1 1.3256(17) . ?
C7 N2 1.3292(18) . ?
C7 H7 0.9300 . ?
C8 N2 1.4702(17) . ?
C8 C9 1.509(2) . ?
C8 H8A 0.9700 . ?
C8 H8B 0.9700 . ?
C9 N3 1.4620(18) . ?
C9 H9A 0.9700 . ?
C9 H9B 0.9700 . ?
C10 N3 1.4559(18) . ?
C10 C11 1.5120(19) . ?
C10 H10A 0.9700 . ?
C10 H10B 0.9700 . ?
C11 N4 1.4752(17) . ?
C11 H11A 0.9700 . ?
C11 H11B 0.9700 . ?
C12 C13 1.349(2) . ?
C12 N4 1.3713(18) . ?
C12 H12 0.9300 . ?
C13 N5 1.379(2) . ?
C13 H13 0.9300 . ?
C14 N4 1.3264(18) . ?
C14 N5 1.3278(18) . ?
C14 H14 0.9300 . ?
C15 N5 1.5091(19) . ?
C15 C18 1.517(2) . ?
C15 C17 1.521(2) . ?
C15 C16 1.523(2) . ?
C16 H16A 0.9600 . ?
C16 H16B 0.9600 . ?
C16 H16C 0.9600 . ?
C17 H17A 0.9600 . ?
C17 H17B 0.9600 . ?
C17 H17C 0.9600 . ?
C18 H18A 0.9600 . ?
C18 H18B 0.9600 . ?
C18 H18C 0.9600 . ?
C19 C20 1.402(2) . ?
C19 C24 1.404(2) . ?
C20 C21 1.391(2) . ?
C20 H20 0.9300 . ?
C21 C22 1.383(2) . ?
C21 H21 0.9300 . ?
C22 C23 1.383(2) . ?
C22 H22 0.9300 . ?
C23 C24 1.389(2) . ?
C23 H23 0.9300 . ?
C24 H24 0.9300 . ?
C25 C30 1.400(2) . ?
C25 C26 1.407(2) . ?
C26 C27 1.385(2) . ?
C26 H26 0.9300 . ?
C27 C28 1.387(2) . ?
C27 H27 0.9300 . ?
C28 C29 1.378(2) . ?
C28 H28 0.9300 . ?
C29 C30 1.391(2) . ?
C29 H29 0.9300 . ?
C30 H30 0.9300 . ?
C31 C32 1.394(2) . ?
C31 C36 1.396(2) . ?
C32 C33 1.391(2) . ?
C32 H32 0.9300 . ?
C33 C34 1.373(2) . ?
C33 H33 0.9300 . ?
C34 C35 1.382(2) . ?
C34 H34 0.9300 . ?
C35 C36 1.389(2) . ?
C35 H35 0.9300 . ?
C36 H36 0.9300 . ?
C37 C42 1.3980(19) . ?
C37 C38 1.406(2) . ?
C38 C39 1.388(2) . ?
C38 H38 0.9300 . ?
C39 C40 1.388(2) . ?
C39 H39 0.9300 . ?
C40 C41 1.382(2) . ?
C40 H40 0.9300 . ?
C41 C42 1.3910(19) . ?
C41 H41 0.9300 . ?
C42 H42 0.9300 . ?
C43 C44 1.400(2) . ?
C43 C48 1.407(2) . ?
C44 C45 1.398(2) . ?
C44 H44 0.9300 . ?
C45 C46 1.374(2) . ?
C45 H45 0.9300 . ?
C46 C47 1.385(2) . ?
C46 H46 0.9300 . ?
C47 C48 1.387(2) . ?
C47 H47 0.9300 . ?
C48 H48 0.9300 . ?
C49 C50 1.3980(18) . ?
C49 C54 1.4041(19) . ?
C50 C51 1.3951(19) . ?
C50 H50 0.9300 . ?
C51 C52 1.383(2) . ?
C51 H51 0.9300 . ?
C52 C53 1.3901(19) . ?
C52 H52 0.9300 . ?
C53 C54 1.3865(19) . ?
C53 H53 0.9300 . ?
C54 H54 0.9300 . ?
C55 C56 1.4005(19) . ?
C55 C60 1.4058(19) . ?
C56 C57 1.391(2) . ?
C56 H56 0.9300 . ?
C57 C58 1.384(2) . ?
C57 H57 0.9300 . ?
C58 C59 1.390(2) . ?
C58 H58 0.9300 . ?
C59 C60 1.3835(19) . ?
C59 H59 0.9300 . ?
C60 H60 0.9300 . ?
C61 C62 1.4046(18) . ?
C61 C66 1.4055(19) . ?
C62 C63 1.391(2) . ?
C62 H62 0.9300 . ?
C63 C64 1.380(2) . ?
C63 H63 0.9300 . ?
C64 C65 1.389(2) . ?
C64 H64 0.9300 . ?
C65 C66 1.383(2) . ?
C65 H65 0.9300 . ?
C66 H66 0.9300 . ?
C67 N6 1.137(2) . ?
C67 C68 1.449(2) . ?
C68 H68A 0.9600 . ?
C68 H68B 0.9600 . ?
C68 H68C 0.9600 . ?
N3 H3 0.9000 . ?

loop_
_geom_torsion_atom_site_label_1
_geom_torsion_atom_site_label_2
_geom_torsion_atom_site_label_3
_geom_torsion_atom_site_label_4
_geom_torsion
_geom_torsion_site_symmetry_1
_geom_torsion_site_symmetry_2
_geom_torsion_site_symmetry_3
_geom_torsion_site_symmetry_4
_geom_torsion_publ_flag
N1 C5 C6 N2 -0.05(19) . . . . ?
N2 C8 C9 N3 71.67(15) . . . . ?
N3 C10 C11 N4 -65.45(15) . . . . ?
N4 C12 C13 N5 -0.04(17) . . . . ?
C37 B1 C19 C20 26.49(18) . . . . ?
C31 B1 C19 C20 -94.57(15) . . . . ?
C25 B1 C19 C20 148.03(13) . . . . ?
C37 B1 C19 C24 -155.61(12) . . . . ?
C31 B1 C19 C24 83.34(15) . . . . ?
C25 B1 C19 C24 -34.07(16) . . . . ?
C24 C19 C20 C21 -0.8(2) . . . . ?
B1 C19 C20 C21 177.22(13) . . . . ?
C19 C20 C21 C22 -0.1(2) . . . . ?
C20 C21 C22 C23 0.6(2) . . . . ?
C21 C22 C23 C24 -0.3(2) . . . . ?
C22 C23 C24 C19 -0.6(2) . . . . ?
C20 C19 C24 C23 1.2(2) . . . . ?
B1 C19 C24 C23 -176.92(13) . . . . ?
C37 B1 C25 C30 -113.63(14) . . . . ?
C31 B1 C25 C30 7.16(19) . . . . ?
C19 B1 C25 C30 125.50(14) . . . . ?
C37 B1 C25 C26 69.78(16) . . . . ?
C31 B1 C25 C26 -169.43(12) . . . . ?
C19 B1 C25 C26 -51.09(16) . . . . ?
C30 C25 C26 C27 0.1(2) . . . . ?
B1 C25 C26 C27 176.95(14) . . . . ?
C25 C26 C27 C28 -0.7(2) . . . . ?
C26 C27 C28 C29 0.6(2) . . . . ?
C27 C28 C29 C30 0.1(2) . . . . ?
C28 C29 C30 C25 -0.8(2) . . . . ?
C26 C25 C30 C29 0.7(2) . . . . ?
B1 C25 C30 C29 -176.09(14) . . . . ?
C37 B1 C31 C32 27.16(18) . . . . ?
C25 B1 C31 C32 -94.62(16) . . . . ?
C19 B1 C31 C32 148.54(14) . . . . ?
C37 B1 C31 C36 -158.78(13) . . . . ?
C25 B1 C31 C36 79.44(16) . . . . ?
C19 B1 C31 C36 -37.40(18) . . . . ?
C36 C31 C32 C33 -1.3(2) . . . . ?
B1 C31 C32 C33 173.15(15) . . . . ?
C31 C32 C33 C34 -0.6(3) . . . . ?
C32 C33 C34 C35 1.8(3) . . . . ?
C33 C34 C35 C36 -1.0(3) . . . . ?
C34 C35 C36 C31 -1.0(3) . . . . ?
C32 C31 C36 C35 2.2(2) . . . . ?
B1 C31 C36 C35 -172.32(14) . . . . ?
C31 B1 C37 C42 -133.23(13) . . . . ?
C25 B1 C37 C42 -13.34(18) . . . . ?
C19 B1 C37 C42 105.78(15) . . . . ?
C31 B1 C37 C38 48.81(17) . . . . ?
C25 B1 C37 C38 168.70(12) . . . . ?
C19 B1 C37 C38 -72.18(16) . . . . ?
C42 C37 C38 C39 -1.3(2) . . . . ?
B1 C37 C38 C39 176.80(13) . . . . ?
C37 C38 C39 C40 0.7(2) . . . . ?
C38 C39 C40 C41 0.2(2) . . . . ?
C39 C40 C41 C42 -0.3(2) . . . . ?
C40 C41 C42 C37 -0.5(2) . . . . ?
C38 C37 C42 C41 1.3(2) . . . . ?
B1 C37 C42 C41 -176.81(13) . . . . ?
C61 B2 C43 C44 -7.53(18) . . . . ?
C55 B2 C43 C44 -130.47(13) . . . . ?
C49 B2 C43 C44 109.82(15) . . . . ?
C61 B2 C43 C48 172.42(11) . . . . ?
C55 B2 C43 C48 49.48(15) . . . . ?
C49 B2 C43 C48 -70.23(15) . . . . ?
C48 C43 C44 C45 0.04(19) . . . . ?
B2 C43 C44 C45 179.99(12) . . . . ?
C43 C44 C45 C46 0.2(2) . . . . ?
C44 C45 C46 C47 -0.3(2) . . . . ?
C45 C46 C47 C48 0.1(2) . . . . ?
C46 C47 C48 C43 0.2(2) . . . . ?
C44 C43 C48 C47 -0.25(19) . . . . ?
B2 C43 C48 C47 179.80(12) . . . . ?
C61 B2 C49 C50 122.15(14) . . . . ?
C55 B2 C49 C50 -117.84(14) . . . . ?
C43 B2 C49 C50 -1.13(19) . . . . ?
C61 B2 C49 C54 -55.31(15) . . . . ?
C55 B2 C49 C54 64.69(16) . . . . ?
C43 B2 C49 C54 -178.59(12) . . . . ?
C54 C49 C50 C51 -0.7(2) . . . . ?
B2 C49 C50 C51 -178.24(13) . . . . ?
C49 C50 C51 C52 -0.2(2) . . . . ?
C50 C51 C52 C53 0.9(2) . . . . ?
C51 C52 C53 C54 -0.7(2) . . . . ?
C52 C53 C54 C49 -0.2(2) . . . . ?
C50 C49 C54 C53 0.8(2) . . . . ?
B2 C49 C54 C53 178.54(13) . . . . ?
C61 B2 C55 C56 132.36(13) . . . . ?
C49 B2 C55 C56 16.79(18) . . . . ?
C43 B2 C55 C56 -103.01(14) . . . . ?
C61 B2 C55 C60 -51.95(17) . . . . ?
C49 B2 C55 C60 -167.53(12) . . . . ?
C43 B2 C55 C60 72.67(15) . . . . ?
C60 C55 C56 C57 1.3(2) . . . . ?
B2 C55 C56 C57 177.24(13) . . . . ?
C55 C56 C57 C58 0.1(2) . . . . ?
C56 C57 C58 C59 -1.0(2) . . . . ?
C57 C58 C59 C60 0.5(2) . . . . ?
C58 C59 C60 C55 1.0(2) . . . . ?
C56 C55 C60 C59 -1.9(2) . . . . ?
B2 C55 C60 C59 -177.91(13) . . . . ?
C55 B2 C61 C62 -10.04(18) . . . . ?
C49 B2 C61 C62 109.31(14) . . . . ?
C43 B2 C61 C62 -129.73(13) . . . . ?
C55 B2 C61 C66 176.81(11) . . . . ?
C49 B2 C61 C66 -63.83(14) . . . . ?
C43 B2 C61 C66 57.13(16) . . . . ?
C66 C61 C62 C63 -0.82(19) . . . . ?
B2 C61 C62 C63 -174.28(12) . . . . ?
C61 C62 C63 C64 0.2(2) . . . . ?
C62 C63 C64 C65 0.6(2) . . . . ?
C63 C64 C65 C66 -0.6(2) . . . . ?
C64 C65 C66 C61 -0.1(2) . . . . ?
C62 C61 C66 C65 0.78(19) . . . . ?
B2 C61 C66 C65 174.61(12) . . . . ?
N2 C7 N1 C5 0.19(17) . . . . ?
N2 C7 N1 C2 176.70(13) . . . . ?
C6 C5 N1 C7 -0.08(19) . . . . ?
C6 C5 N1 C2 -176.69(14) . . . . ?
C1 C2 N1 C7 8.4(2) . . . . ?
C4 C2 N1 C7 -111.30(16) . . . . ?
C3 C2 N1 C7 128.07(16) . . . . ?
C1 C2 N1 C5 -175.68(15) . . . . ?
C4 C2 N1 C5 64.65(18) . . . . ?
C3 C2 N1 C5 -56.0(2) . . . . ?
N1 C7 N2 C6 -0.22(17) . . . . ?
N1 C7 N2 C8 -178.32(13) . . . . ?
C5 C6 N2 C7 0.17(18) . . . . ?
C5 C6 N2 C8 178.29(14) . . . . ?
C9 C8 N2 C7 -67.90(18) . . . . ?
C9 C8 N2 C6 114.30(16) . . . . ?
C11 C10 N3 C9 -170.51(11) . . . . ?
C8 C9 N3 C10 -170.93(11) . . . . ?
N5 C14 N4 C12 0.23(16) . . . . ?
N5 C14 N4 C11 -176.15(11) . . . . ?
C13 C12 N4 C14 -0.11(16) . . . . ?
C13 C12 N4 C11 176.10(13) . . . . ?
C10 C11 N4 C14 -81.06(16) . . . . ?
C10 C11 N4 C12 103.27(16) . . . . ?
N4 C14 N5 C13 -0.25(16) . . . . ?
N4 C14 N5 C15 -179.54(12) . . . . ?
C12 C13 N5 C14 0.18(17) . . . . ?
C12 C13 N5 C15 179.46(13) . . . . ?
C18 C15 N5 C14 -15.7(2) . . . . ?
C17 C15 N5 C14 -134.72(15) . . . . ?
C16 C15 N5 C14 104.14(17) . . . . ?
C18 C15 N5 C13 165.16(14) . . . . ?
C17 C15 N5 C13 46.1(2) . . . . ?
C16 C15 N5 C13 -75.01(19) . . . . ?

loop_
_cod_related_entry_id
_cod_related_entry_database
_cod_related_entry_code
1 ChemSpider 21143730
